data_4330730
loop_
_publ_author_name
'Qiao-Hua Wei'
'Li-Jing Han'
'Yi Jiang'
'Xiao-Xia Lin'
'Ya-Nan Duan'
'Guo-Nan Chen'

_publ_section_title
;
 Electrochemiluminescence Properties of [Pt2Ag4(C\\tbCC6H4R)8]n (R = CH3,
 n= 1; R = H, n= 1 and 2) with Amine (TPrA and DBAE) as the Coreactant and
 Determination of Sudan I
;
_journal_name_full 'Inorganic Chemistry'
_journal_page_first 11117
_journal_page_last 11125
_journal_paper_doi 10.1021/ic3016657
_journal_volume 51
_journal_year 2012
_chemical_formula_sum 'C72 H56 Ag4 Pt2'
_chemical_formula_weight 1742.83
_chemical_name_systematic
; 
 ? 
;
_space_group_IT_number 118
_symmetry_cell_setting tetragonal
_symmetry_space_group_name_Hall 'P -4 -2n'
_symmetry_space_group_name_H-M 'P -4 n 2'
_atom_sites_solution_hydrogens geom
_atom_sites_solution_primary direct
_atom_sites_solution_secondary difmap
_audit_creation_method SHELXL-97
_cell_angle_alpha 90.00
_cell_angle_beta 90.00
_cell_angle_gamma 90.00
_cell_formula_units_Z 4
_cell_length_a 15.568(2)
_cell_length_b 15.568(2)
_cell_length_c 24.604(5)
_cell_measurement_reflns_used 6786
_cell_measurement_temperature 193(2)
_cell_measurement_theta_max 27.48
_cell_measurement_theta_min 1.66
_cell_volume 5963.1(16)
_computing_cell_refinement HKL2000
_computing_data_collection 'Mar CCD'
_computing_data_reduction HKL2000
_computing_molecular_graphics 'Bruker SHELXTL'
_computing_publication_material 'Bruker SHELXTL'
_computing_structure_refinement 'SHELXL-97 (Sheldrick, 1997)'
_computing_structure_solution 'SHELXS-97 (Sheldrick, 1990)'
_diffrn_ambient_temperature 193(2)
_diffrn_measured_fraction_theta_full 0.994
_diffrn_measured_fraction_theta_max 0.994
_diffrn_measurement_device_type 'Mar CCD 165 nm'
_diffrn_measurement_method oscillation
_diffrn_radiation_monochromator graphite
_diffrn_radiation_source 'fine-focus sealed tube'
_diffrn_radiation_type synchrotron
_diffrn_radiation_wavelength 0.71073
_diffrn_reflns_av_R_equivalents 0.0760
_diffrn_reflns_av_sigmaI/netI 0.0491
_diffrn_reflns_limit_h_max 20
_diffrn_reflns_limit_h_min 0
_diffrn_reflns_limit_k_max 20
_diffrn_reflns_limit_k_min -20
_diffrn_reflns_limit_l_max 31
_diffrn_reflns_limit_l_min -31
_diffrn_reflns_number 23294
_diffrn_reflns_theta_full 27.48
_diffrn_reflns_theta_max 27.48
_diffrn_reflns_theta_min 1.66
_diffrn_standards_decay_% none
_diffrn_standards_interval_count none
_diffrn_standards_interval_time none
_diffrn_standards_number none
_exptl_absorpt_coefficient_mu 6.004
_exptl_absorpt_correction_T_max 2.23
_exptl_absorpt_correction_T_min 0.55
_exptl_absorpt_correction_type sphere
_exptl_absorpt_process_details
;
spherical harmonics expansion of the absorption surface (Katayama, et al. 1986)
;
_exptl_crystal_colour orange
_exptl_crystal_density_diffrn 1.941
_exptl_crystal_description prism
_exptl_crystal_F_000 3328
_exptl_crystal_size_max 0.28
_exptl_crystal_size_mid 0.20
_exptl_crystal_size_min 0.10
_refine_diff_density_max 2.556
_refine_diff_density_min -1.607
_refine_diff_density_rms 0.335
_refine_ls_abs_structure_details 'Flack H D (1983), Acta Cryst. A39, 876-881'
_refine_ls_abs_structure_Flack 0.00
_refine_ls_extinction_coef 0.0028(2)
_refine_ls_extinction_expression Fc^*^=kFc[1+0.001xFc^2^\l^3^/sin(2\q)]^-1/4^
_refine_ls_extinction_method SHELXL
_refine_ls_goodness_of_fit_ref 1.045
_refine_ls_hydrogen_treatment constr
_refine_ls_matrix_type full
_refine_ls_number_parameters 355
_refine_ls_number_reflns 6786
_refine_ls_number_restraints 0
_refine_ls_restrained_S_all 1.045
_refine_ls_R_factor_all 0.0536
_refine_ls_R_factor_gt 0.0526
_refine_ls_shift/su_max 0.004
_refine_ls_shift/su_mean 0.000
_refine_ls_structure_factor_coef Fsqd
_refine_ls_weighting_details 'calc w=1/[\s^2^(Fo^2^)+(0.1080P)^2^+8.2074P] where P=(Fo^2^+2Fc^2^)/3'
_refine_ls_weighting_scheme calc
_refine_ls_wR_factor_gt 0.1556
_refine_ls_wR_factor_ref 0.1573
_reflns_number_gt 6569
_reflns_number_total 6786
_reflns_threshold_expression >2sigma(I)
_cod_data_source_file ic3016657_si_001_1.cif
_cod_data_source_block Compoumd_1
_cod_depositor_comments
;

2021-08-30
Z value and formula fixed to values more according to usual
chemical conventions.                 miguel
;
_cod_original_formula_sum 'C144 H112 Ag8 Pt4'
_cod_original_formula_weight 3485.66
_cod_original_formula_units_Z 2
_cod_original_cell_volume 5963.1(17)
_cod_database_code 4330730

loop_
_symmetry_equiv_pos_as_xyz
'x, y, z'
'-x, -y, z'
'y, -x, -z'
'-y, x, -z'
'x+1/2, -y+1/2, z+1/2'
'-x+1/2, y+1/2, z+1/2'
'y+1/2, x+1/2, -z+1/2'
'-y+1/2, -x+1/2, -z+1/2'

loop_
_atom_site_label
_atom_site_type_symbol
_atom_site_fract_x
_atom_site_fract_y
_atom_site_fract_z
_atom_site_U_iso_or_equiv
_atom_site_adp_type
_atom_site_occupancy
_atom_site_symmetry_multiplicity
_atom_site_calc_flag
_atom_site_refinement_flags
Pt1 Pt 1.100874(16) 0.600874(16) -0.2500 0.05271(16) Uani 1 2 d S
Pt2 Pt 1.0000 1.0000 0.089550(14) 0.03909(14) Uani 1 2 d S
Ag1 Ag 1.0000 0.5000 -0.16483(3) 0.0485(2) Uani 1 2 d S
Ag2 Ag 1.10671(3) 0.90833(3) -0.00230(3) 0.04206(15) Uani 1 1 d .
Ag3 Ag 1.10183(4) 0.39817(4) -0.2500 0.0520(2) Uani 1 2 d S
C1 C 1.0958(6) 0.6062(6) -0.1684(3) 0.0531(19) Uani 1 1 d .
C2 C 1.0876(5) 0.6063(5) -0.1190(3) 0.0445(16) Uani 1 1 d .
C3 C 1.0794(5) 0.6157(5) -0.0613(3) 0.0445(15) Uani 1 1 d .
C4 C 1.0454(5) 0.6905(5) -0.0392(3) 0.0483(17) Uani 1 1 d .
H4A H 1.0312 0.7364 -0.0617 0.058 Uiso 1 1 calc R
C5 C 1.0326(6) 0.6966(5) 0.0172(3) 0.0491(17) Uani 1 1 d .
H5A H 1.0081 0.7464 0.0311 0.059 Uiso 1 1 calc R
C6 C 1.0551(6) 0.6314(6) 0.0528(3) 0.0494(17) Uani 1 1 d .
C7 C 1.0924(6) 0.5583(6) 0.0306(4) 0.054(2) Uani 1 1 d .
H7A H 1.1096 0.5138 0.0534 0.065 Uiso 1 1 calc R
C8 C 1.1045(6) 0.5506(6) -0.0257(4) 0.056(2) Uani 1 1 d .
H8A H 1.1297 0.5011 -0.0396 0.067 Uiso 1 1 calc R
C9 C 1.0403(7) 0.6407(7) 0.1124(3) 0.061(2) Uani 1 1 d .
H9A H 1.0601 0.5900 0.1307 0.091 Uiso 1 1 calc R
H9B H 0.9801 0.6482 0.1192 0.091 Uiso 1 1 calc R
H9C H 1.0712 0.6897 0.1256 0.091 Uiso 1 1 calc R
C10 C 1.1928(6) 0.5109(5) -0.2480(5) 0.056(2) Uani 1 1 d .
C11 C 1.0478(6) 0.2522(6) -0.2530(4) 0.062(2) Uani 1 1 d .
C12 C 1.1058(6) 0.1806(5) -0.2542(4) 0.0554(18) Uani 1 1 d .
C13 C 1.0833(11) 0.1064(7) -0.2235(5) 0.083(4) Uani 1 1 d .
H13A H 1.0317 0.1034 -0.2045 0.100 Uiso 1 1 calc R
C14 C 1.1447(10) 0.0350(8) -0.2228(5) 0.084(3) Uani 1 1 d .
H14A H 1.1302 -0.0159 -0.2054 0.100 Uiso 1 1 calc R
C15 C 1.2249(7) 0.0425(6) -0.2481(5) 0.071(2) Uani 1 1 d .
C16 C 1.2431(7) 0.1127(7) -0.2769(5) 0.068(2) Uani 1 1 d .
H16A H 1.2951 0.1167 -0.2953 0.082 Uiso 1 1 calc R
C17 C 1.1837(7) 0.1809(6) -0.2796(4) 0.066(2) Uani 1 1 d .
H17A H 1.1985 0.2290 -0.2999 0.079 Uiso 1 1 calc R
C19 C 1.2875(9) -0.0330(7) -0.2457(6) 0.084(3) Uani 1 1 d .
H19A H 1.3391 -0.0185 -0.2649 0.126 Uiso 1 1 calc R
H19B H 1.2615 -0.0826 -0.2622 0.126 Uiso 1 1 calc R
H19C H 1.3010 -0.0455 -0.2085 0.126 Uiso 1 1 calc R
C31 C 0.9202(5) 0.8984(5) 0.0933(3) 0.0440(16) Uani 1 1 d .
C32 C 1.1642(5) 0.8722(5) -0.0929(3) 0.0466(16) Uani 1 1 d .
C33 C 1.2371(5) 0.8159(6) -0.1019(3) 0.0502(18) Uani 1 1 d .
C34 C 1.3023(6) 0.8123(6) -0.0645(3) 0.0565(18) Uani 1 1 d .
H34A H 1.3002 0.8458 -0.0332 0.068 Uiso 1 1 calc R
C35 C 1.3722(6) 0.7578(6) -0.0739(4) 0.0575(19) Uani 1 1 d .
H35A H 1.4171 0.7578 -0.0489 0.069 Uiso 1 1 calc R
C36 C 1.3780(5) 0.7045(5) -0.1180(4) 0.0478(16) Uani 1 1 d .
C37 C 1.3093(5) 0.7081(5) -0.1544(4) 0.0553(19) Uani 1 1 d .
H37A H 1.3108 0.6733 -0.1851 0.066 Uiso 1 1 calc R
C38 C 1.2386(5) 0.7619(5) -0.1465(3) 0.0487(17) Uani 1 1 d .
H38A H 1.1931 0.7614 -0.1710 0.058 Uiso 1 1 calc R
C39 C 1.4536(5) 0.6494(7) -0.1249(5) 0.067(2) Uani 1 1 d .
H39A H 1.4922 0.6578 -0.0949 0.100 Uiso 1 1 calc R
H39B H 1.4822 0.6639 -0.1582 0.100 Uiso 1 1 calc R
H39C H 1.4359 0.5903 -0.1260 0.100 Uiso 1 1 calc R
C41 C 1.1029(5) 0.9187(5) 0.0888(3) 0.0407(15) Uani 1 1 d .
C42 C 1.1636(6) 0.8746(5) 0.0856(3) 0.0475(16) Uani 1 1 d .
C43 C 1.2413(5) 0.8234(5) 0.0880(3) 0.0443(15) Uani 1 1 d .
C44 C 1.3140(5) 0.8550(5) 0.1147(3) 0.0449(16) Uani 1 1 d .
H44A H 1.3114 0.9088 0.1311 0.054 Uiso 1 1 calc R
C45 C 1.3881(5) 0.8096(6) 0.1175(4) 0.0517(19) Uani 1 1 d .
H45A H 1.4346 0.8321 0.1365 0.062 Uiso 1 1 calc R
C46 C 1.3958(5) 0.7295(6) 0.0924(4) 0.0551(19) Uani 1 1 d .
C47 C 1.3233(6) 0.6977(5) 0.0652(4) 0.0541(18) Uani 1 1 d .
H47A H 1.3265 0.6448 0.0478 0.065 Uiso 1 1 calc R
C48 C 1.2476(6) 0.7432(6) 0.0636(3) 0.0556(16) Uani 1 1 d .
H48A H 1.2002 0.7199 0.0460 0.067 Uiso 1 1 calc R
C49 C 1.4793(7) 0.6788(8) 0.0963(5) 0.072(3) Uani 1 1 d .
H49A H 1.4732 0.6254 0.0770 0.108 Uiso 1 1 calc R
H49B H 1.4920 0.6673 0.1337 0.108 Uiso 1 1 calc R
H49C H 1.5251 0.7116 0.0805 0.108 Uiso 1 1 calc R

loop_
_atom_site_aniso_label
_atom_site_aniso_U_11
_atom_site_aniso_U_22
_atom_site_aniso_U_33
_atom_site_aniso_U_23
_atom_site_aniso_U_13
_atom_site_aniso_U_12
Pt1 0.06017(19) 0.06017(19) 0.0378(2) -0.00188(17) 0.00188(17) -0.02638(17)
Pt2 0.0402(2) 0.0441(3) 0.0329(2) 0.000 0.000 0.00432(14)
Ag1 0.0582(6) 0.0493(5) 0.0380(4) 0.000 0.000 -0.0212(3)
Ag2 0.0443(3) 0.0466(3) 0.0353(3) 0.0026(2) -0.0010(2) 0.00220(18)
Ag3 0.0569(3) 0.0569(3) 0.0422(4) -0.0041(3) -0.0041(3) -0.0177(3)
C1 0.057(5) 0.063(6) 0.040(4) -0.001(3) 0.003(3) -0.030(3)
C2 0.055(4) 0.038(4) 0.040(4) 0.000(3) -0.001(3) -0.011(3)
C3 0.047(4) 0.043(4) 0.044(4) -0.003(3) 0.001(3) -0.002(3)
C4 0.056(4) 0.039(3) 0.049(4) -0.004(3) -0.016(4) -0.005(3)
C5 0.058(4) 0.045(4) 0.045(4) -0.006(3) -0.005(3) 0.004(3)
C6 0.059(5) 0.049(4) 0.040(4) 0.001(3) -0.005(3) 0.004(3)
C7 0.066(5) 0.044(4) 0.053(5) 0.007(3) 0.001(4) 0.005(4)
C8 0.072(5) 0.045(4) 0.049(5) 0.002(4) 0.003(4) 0.000(4)
C9 0.072(6) 0.070(6) 0.041(4) -0.003(4) 0.001(4) 0.011(5)
C10 0.062(5) 0.059(4) 0.048(4) 0.009(4) -0.012(5) -0.025(4)
C11 0.075(5) 0.076(5) 0.036(3) -0.003(4) -0.003(5) -0.027(4)
C12 0.077(5) 0.054(4) 0.035(4) 0.009(4) -0.002(4) -0.016(3)
C13 0.133(12) 0.067(7) 0.050(5) 0.014(4) 0.015(6) -0.005(6)
C14 0.117(10) 0.075(7) 0.059(6) 0.014(5) 0.006(6) 0.005(7)
C15 0.095(7) 0.074(5) 0.043(4) 0.005(5) -0.026(5) -0.003(5)
C16 0.059(5) 0.064(5) 0.081(6) 0.003(5) -0.010(5) -0.007(4)
C17 0.076(6) 0.053(5) 0.069(6) 0.006(4) -0.009(5) -0.011(4)
C19 0.131(10) 0.062(5) 0.059(6) -0.010(6) -0.008(7) 0.013(6)
C31 0.047(4) 0.047(4) 0.038(4) -0.002(3) -0.005(3) 0.005(3)
C32 0.042(4) 0.050(4) 0.048(4) 0.003(3) 0.006(3) -0.004(3)
C33 0.046(4) 0.052(4) 0.053(4) -0.002(3) -0.003(3) -0.008(3)
C34 0.065(5) 0.050(4) 0.055(4) -0.003(4) -0.008(4) 0.004(3)
C35 0.052(4) 0.053(4) 0.067(5) 0.007(4) -0.003(4) 0.000(4)
C36 0.047(4) 0.041(4) 0.055(4) 0.004(3) 0.005(3) 0.000(3)
C37 0.045(4) 0.043(4) 0.078(5) -0.005(4) 0.006(4) -0.009(3)
C38 0.046(4) 0.050(4) 0.051(4) 0.003(3) 0.009(3) -0.006(3)
C39 0.036(4) 0.073(6) 0.091(7) 0.017(5) 0.011(4) -0.001(4)
C41 0.037(4) 0.047(4) 0.038(3) 0.001(3) -0.003(3) 0.010(3)
C42 0.056(4) 0.051(4) 0.036(4) 0.008(3) -0.002(3) 0.001(3)
C43 0.049(4) 0.051(4) 0.033(3) 0.006(3) -0.001(3) 0.004(3)
C44 0.045(4) 0.052(4) 0.037(3) 0.002(3) -0.003(3) 0.006(3)
C45 0.051(4) 0.052(4) 0.052(5) 0.012(4) -0.007(3) 0.007(3)
C46 0.046(4) 0.052(4) 0.067(5) 0.004(4) 0.002(4) 0.010(3)
C47 0.055(4) 0.049(4) 0.057(4) -0.001(4) 0.002(4) 0.014(3)
C48 0.046(4) 0.058(5) 0.063(4) -0.001(4) -0.012(4) 0.004(3)
C49 0.052(5) 0.079(7) 0.085(8) 0.007(6) -0.002(5) 0.016(5)

loop_
_atom_type_symbol
_atom_type_description
_atom_type_scat_dispersion_real
_atom_type_scat_dispersion_imag
_atom_type_scat_source
C C 0.0033 0.0016 'International Tables Vol C Tables 4.2.6.8 and 6.1.1.4'
H H 0.0000 0.0000 'International Tables Vol C Tables 4.2.6.8 and 6.1.1.4'
Ag Ag -0.8971 1.1015 'International Tables Vol C Tables 4.2.6.8 and 6.1.1.4'
Pt Pt -1.7033 8.3905 'International Tables Vol C Tables 4.2.6.8 and 6.1.1.4'

loop_
_geom_angle_atom_site_label_1
_geom_angle_atom_site_label_2
_geom_angle_atom_site_label_3
_geom_angle
_geom_angle_site_symmetry_1
_geom_angle_site_symmetry_3
C10 Pt1 C10 178.8(4) . 7_544
C10 Pt1 C1 88.2(5) . 7_544
C10 Pt1 C1 91.8(5) 7_544 7_544
C10 Pt1 C1 91.8(5) . .
C10 Pt1 C1 88.2(5) 7_544 .
C1 Pt1 C1 179.8(4) 7_544 .
C10 Pt1 Ag1 91.4(3) . 7_544
C10 Pt1 Ag1 89.5(3) 7_544 7_544
C1 Pt1 Ag1 46.83(19) 7_544 7_544
C1 Pt1 Ag1 133.33(19) . 7_544
C10 Pt1 Ag1 89.5(3) . .
C10 Pt1 Ag1 91.4(3) 7_544 .
C1 Pt1 Ag1 133.33(19) 7_544 .
C1 Pt1 Ag1 46.83(19) . .
Ag1 Pt1 Ag1 86.67(3) 7_544 .
C10 Pt1 Ag3 135.9(2) . 2_765
C10 Pt1 Ag3 45.4(2) 7_544 2_765
C1 Pt1 Ag3 92.4(3) 7_544 2_765
C1 Pt1 Ag3 87.7(3) . 2_765
Ag1 Pt1 Ag3 59.212(11) 7_544 2_765
Ag1 Pt1 Ag3 59.212(11) . 2_765
C10 Pt1 Ag3 45.4(2) . .
C10 Pt1 Ag3 135.9(2) 7_544 .
C1 Pt1 Ag3 87.7(3) 7_544 .
C1 Pt1 Ag3 92.4(3) . .
Ag1 Pt1 Ag3 59.212(11) 7_544 .
Ag1 Pt1 Ag3 59.212(11) . .
Ag3 Pt1 Ag3 90.54(2) 2_765 .
C31 Pt2 C31 174.8(5) . 2_775
C31 Pt2 C41 89.9(4) . .
C31 Pt2 C41 90.2(4) 2_775 .
C31 Pt2 C41 90.2(4) . 2_775
C31 Pt2 C41 89.9(4) 2_775 2_775
C41 Pt2 C41 178.9(4) . 2_775
C31 Pt2 Ag2 47.1(2) . 3_575
C31 Pt2 Ag2 138.1(2) 2_775 3_575
C41 Pt2 Ag2 91.3(2) . 3_575
C41 Pt2 Ag2 88.0(2) 2_775 3_575
C31 Pt2 Ag2 138.1(2) . 4_755
C31 Pt2 Ag2 47.1(2) 2_775 4_755
C41 Pt2 Ag2 88.0(2) . 4_755
C41 Pt2 Ag2 91.3(2) 2_775 4_755
Ag2 Pt2 Ag2 91.15(3) 3_575 4_755
C31 Pt2 Ag2 93.6(2) . 2_775
C31 Pt2 Ag2 90.1(2) 2_775 2_775
C41 Pt2 Ag2 133.5(2) . 2_775
C41 Pt2 Ag2 45.4(2) 2_775 2_775
Ag2 Pt2 Ag2 59.822(13) 3_575 2_775
Ag2 Pt2 Ag2 59.822(12) 4_755 2_775
C31 Pt2 Ag2 90.1(2) . .
C31 Pt2 Ag2 93.6(2) 2_775 .
C41 Pt2 Ag2 45.4(2) . .
C41 Pt2 Ag2 133.5(2) 2_775 .
Ag2 Pt2 Ag2 59.822(12) 3_575 .
Ag2 Pt2 Ag2 59.822(12) 4_755 .
Ag2 Pt2 Ag2 88.20(3) 2_775 .
C1 Ag1 C1 175.5(4) 2_765 .
C1 Ag1 C2 154.4(3) 2_765 .
C1 Ag1 C2 30.1(3) . .
C1 Ag1 C2 30.1(3) 2_765 2_765
C1 Ag1 C2 154.4(3) . 2_765
C2 Ag1 C2 124.5(4) . 2_765
C1 Ag1 Pt1 41.2(2) 2_765 2_765
C1 Ag1 Pt1 134.3(2) . 2_765
C2 Ag1 Pt1 163.77(18) . 2_765
C2 Ag1 Pt1 71.25(18) 2_765 2_765
C1 Ag1 Pt1 134.3(2) 2_765 .
C1 Ag1 Pt1 41.2(2) . .
C2 Ag1 Pt1 71.25(18) . .
C2 Ag1 Pt1 163.77(18) 2_765 .
Pt1 Ag1 Pt1 93.33(3) 2_765 .
C1 Ag1 Ag3 86.3(3) 2_765 .
C1 Ag1 Ag3 90.6(3) . .
C2 Ag1 Ag3 112.3(2) . .
C2 Ag1 Ag3 104.80(18) 2_765 .
Pt1 Ag1 Ag3 62.054(17) 2_765 .
Pt1 Ag1 Ag3 62.054(17) . .
C1 Ag1 Ag3 90.6(3) 2_765 2_765
C1 Ag1 Ag3 86.3(3) . 2_765
C2 Ag1 Ag3 104.80(18) . 2_765
C2 Ag1 Ag3 112.3(2) 2_765 2_765
Pt1 Ag1 Ag3 62.054(17) 2_765 2_765
Pt1 Ag1 Ag3 62.054(17) . 2_765
Ag3 Ag1 Ag3 93.87(4) . 2_765
C31 Ag2 C41 170.5(3) 4_755 .
C31 Ag2 C42 158.5(3) 4_755 .
C41 Ag2 C42 29.0(3) . .
C31 Ag2 C32 29.7(3) 4_755 .
C41 Ag2 C32 158.0(3) . .
C42 Ag2 C32 129.2(3) . .
C31 Ag2 Pt2 41.0(2) 4_755 3_575
C41 Ag2 Pt2 130.54(18) . 3_575
C42 Ag2 Pt2 159.1(2) . 3_575
C32 Ag2 Pt2 70.73(19) . 3_575
C31 Ag2 Ag2 90.4(2) 4_755 3_575
C41 Ag2 Ag2 86.70(19) . 3_575
C42 Ag2 Ag2 108.6(2) . 3_575
C32 Ag2 Ag2 112.16(19) . 3_575
Pt2 Ag2 Ag2 61.376(16) 3_575 3_575
C31 Ag2 Ag2 87.3(2) 4_755 4_755
C41 Ag2 Ag2 83.7(2) . 4_755
C42 Ag2 Ag2 102.3(2) . 4_755
C32 Ag2 Ag2 106.71(19) . 4_755
Pt2 Ag2 Ag2 61.376(16) 3_575 4_755
Ag2 Ag2 Ag2 89.924(2) 3_575 4_755
C31 Ag2 Pt2 131.3(2) 4_755 .
C41 Ag2 Pt2 40.30(18) . .
C42 Ag2 Pt2 69.3(2) . .
C32 Ag2 Pt2 160.68(19) . .
Pt2 Ag2 Pt2 90.33(2) 3_575 .
Ag2 Ag2 Pt2 58.802(16) 3_575 .
Ag2 Ag2 Pt2 58.802(16) 4_755 .
C10 Ag3 C10 167.8(5) 8_664 .
C10 Ag3 C11 30.8(3) 8_664 .
C10 Ag3 C11 161.4(4) . .
C10 Ag3 C11 161.4(4) 8_664 8_664
C10 Ag3 C11 30.8(3) . 8_664
C11 Ag3 C11 130.6(5) . 8_664
C10 Ag3 Ag1 86.4(3) 8_664 .
C10 Ag3 Ag1 84.7(3) . .
C11 Ag3 Ag1 109.0(2) . .
C11 Ag3 Ag1 106.5(2) 8_664 .
C10 Ag3 Ag1 84.7(3) 8_664 7_544
C10 Ag3 Ag1 86.4(3) . 7_544
C11 Ag3 Ag1 106.5(2) . 7_544
C11 Ag3 Ag1 109.0(2) 8_664 7_544
Ag1 Ag3 Ag1 86.13(4) . 7_544
C10 Ag3 Pt1 39.2(3) 8_664 2_765
C10 Ag3 Pt1 128.6(3) . 2_765
C11 Ag3 Pt1 70.0(3) . 2_765
C11 Ag3 Pt1 159.4(3) 8_664 2_765
Ag1 Ag3 Pt1 58.734(16) . 2_765
Ag1 Ag3 Pt1 58.734(16) 7_544 2_765
C10 Ag3 Pt1 128.6(3) 8_664 .
C10 Ag3 Pt1 39.2(3) . .
C11 Ag3 Pt1 159.4(3) . .
C11 Ag3 Pt1 70.0(3) 8_664 .
Ag1 Ag3 Pt1 58.734(16) . .
Ag1 Ag3 Pt1 58.734(16) 7_544 .
Pt1 Ag3 Pt1 89.46(2) 2_765 .
C2 C1 Pt1 175.6(7) . .
C2 C1 Ag1 83.8(5) . .
Pt1 C1 Ag1 92.0(3) . .
C1 C2 C3 174.2(8) . .
C1 C2 Ag1 66.1(4) . .
C3 C2 Ag1 118.7(5) . .
C4 C3 C8 118.0(8) . .
C4 C3 C2 120.4(7) . .
C8 C3 C2 121.6(7) . .
C3 C4 C5 119.8(8) . .
C3 C4 H4A 120.1 . .
C5 C4 H4A 120.1 . .
C6 C5 C4 122.6(8) . .
C6 C5 H5A 118.7 . .
C4 C5 H5A 118.7 . .
C5 C6 C7 117.2(7) . .
C5 C6 C9 120.9(8) . .
C7 C6 C9 122.0(8) . .
C6 C7 C8 120.9(9) . .
C6 C7 H7A 119.6 . .
C8 C7 H7A 119.6 . .
C3 C8 C7 121.4(9) . .
C3 C8 H8A 119.3 . .
C7 C8 H8A 119.3 . .
C6 C9 H9A 109.5 . .
C6 C9 H9B 109.5 . .
H9A C9 H9B 109.5 . .
C6 C9 H9C 109.5 . .
H9A C9 H9C 109.5 . .
H9B C9 H9C 109.5 . .
C11 C10 Pt1 177.5(7) 8_664 .
C11 C10 Ag3 82.0(5) 8_664 .
Pt1 C10 Ag3 95.5(4) . .
C10 C11 C12 172.1(8) 8_664 .
C10 C11 Ag3 67.2(5) 8_664 .
C12 C11 Ag3 120.7(6) . .
C17 C12 C13 117.7(10) . .
C17 C12 C11 124.5(8) . .
C13 C12 C11 117.6(9) . .
C12 C13 C14 117.3(12) . .
C12 C13 H13A 121.3 . .
C14 C13 H13A 121.3 . .
C15 C14 C13 120.9(11) . .
C15 C14 H14A 119.5 . .
C13 C14 H14A 119.5 . .
C16 C15 C14 119.6(10) . .
C16 C15 C19 121.1(12) . .
C14 C15 C19 119.2(11) . .
C15 C16 C17 120.2(11) . .
C15 C16 H16A 119.9 . .
C17 C16 H16A 119.9 . .
C12 C17 C16 124.0(9) . .
C12 C17 H17A 118.0 . .
C16 C17 H17A 118.0 . .
C15 C19 H19A 109.5 . .
C15 C19 H19B 109.5 . .
H19A C19 H19B 109.5 . .
C15 C19 H19C 109.5 . .
H19A C19 H19C 109.5 . .
H19B C19 H19C 109.5 . .
C32 C31 Pt2 176.8(8) 3_575 .
C32 C31 Ag2 85.1(6) 3_575 3_575
Pt2 C31 Ag2 91.9(3) . 3_575
C31 C32 C33 170.7(9) 4_755 .
C31 C32 Ag2 65.2(5) 4_755 .
C33 C32 Ag2 124.0(6) . .
C34 C33 C38 119.6(8) . .
C34 C33 C32 120.1(8) . .
C38 C33 C32 120.2(8) . .
C33 C34 C35 119.3(8) . .
C33 C34 H34A 120.4 . .
C35 C34 H34A 120.4 . .
C36 C35 C34 123.4(8) . .
C36 C35 H35A 118.3 . .
C34 C35 H35A 118.3 . .
C35 C36 C37 115.7(8) . .
C35 C36 C39 120.0(9) . .
C37 C36 C39 124.3(9) . .
C38 C37 C36 122.6(8) . .
C38 C37 H37A 118.7 . .
C36 C37 H37A 118.7 . .
C33 C38 C37 119.2(8) . .
C33 C38 H38A 120.4 . .
C37 C38 H38A 120.4 . .
C36 C39 H39A 109.5 . .
C36 C39 H39B 109.5 . .
H39A C39 H39B 109.5 . .
C36 C39 H39C 109.5 . .
H39A C39 H39C 109.5 . .
H39B C39 H39C 109.5 . .
C42 C41 Pt2 176.0(8) . .
C42 C41 Ag2 82.6(6) . .
Pt2 C41 Ag2 94.3(3) . .
C41 C42 C43 173.4(9) . .
C41 C42 Ag2 68.4(5) . .
C43 C42 Ag2 117.7(5) . .
C48 C43 C44 117.5(7) . .
C48 C43 C42 122.5(8) . .
C44 C43 C42 120.0(7) . .
C45 C44 C43 122.0(8) . .
C45 C44 H44A 119.0 . .
C43 C44 H44A 119.0 . .
C44 C45 C46 121.0(8) . .
C44 C45 H45A 119.5 . .
C46 C45 H45A 119.5 . .
C45 C46 C47 117.2(7) . .
C45 C46 C49 120.5(9) . .
C47 C46 C49 122.3(9) . .
C48 C47 C46 121.5(8) . .
C48 C47 H47A 119.3 . .
C46 C47 H47A 119.3 . .
C47 C48 C43 120.7(8) . .
C47 C48 H48A 119.6 . .
C43 C48 H48A 119.6 . .
C46 C49 H49A 109.5 . .
C46 C49 H49B 109.5 . .
H49A C49 H49B 109.5 . .
C46 C49 H49C 109.5 . .
H49A C49 H49C 109.5 . .
H49B C49 H49C 109.5 . .

loop_
_geom_bond_atom_site_label_1
_geom_bond_atom_site_label_2
_geom_bond_distance
_geom_bond_site_symmetry_2
Pt1 C10 2.003(10) .
Pt1 C10 2.003(10) 7_544
Pt1 C1 2.011(8) 7_544
Pt1 C1 2.011(8) .
Pt1 Ag1 3.0535(7) 7_544
Pt1 Ag1 3.0535(7) .
Pt1 Ag3 3.1558(9) 2_765
Pt1 Ag3 3.1558(9) .
Pt2 C31 2.014(8) .
Pt2 C31 2.014(8) 2_775
Pt2 C41 2.041(7) .
Pt2 C41 2.041(7) 2_775
Pt2 Ag2 3.0667(7) 3_575
Pt2 Ag2 3.0667(7) 4_755
Pt2 Ag2 3.1469(7) 2_775
Pt2 Ag2 3.1469(7) .
Ag1 C1 2.228(7) 2_765
Ag1 C1 2.228(7) .
Ag1 C2 2.423(7) .
Ag1 C2 2.423(7) 2_765
Ag1 Pt1 3.0535(7) 2_765
Ag1 Ag3 3.0689(10) .
Ag1 Ag3 3.0689(10) 2_765
Ag2 C31 2.248(8) 4_755
Ag2 C41 2.248(8) .
Ag2 C42 2.396(8) .
Ag2 C32 2.466(8) .
Ag2 Pt2 3.0667(7) 3_575
Ag2 Ag2 3.0992(8) 3_575
Ag2 Ag2 3.0992(8) 4_755
Ag3 C10 2.256(7) 8_664
Ag3 C10 2.256(7) .
Ag3 C11 2.424(8) .
Ag3 C11 2.424(8) 8_664
Ag3 Ag1 3.0689(10) 7_544
Ag3 Pt1 3.1558(9) 2_765
C1 C2 1.222(11) .
C2 C3 1.433(11) .
C3 C4 1.390(10) .
C3 C8 1.394(12) .
C4 C5 1.404(12) .
C4 H4A 0.9300 .
C5 C6 1.386(11) .
C5 H5A 0.9300 .
C6 C7 1.391(12) .
C6 C9 1.491(11) .
C7 C8 1.403(12) .
C7 H7A 0.9300 .
C8 H8A 0.9300 .
C9 H9A 0.9600 .
C9 H9B 0.9600 .
C9 H9C 0.9600 .
C10 C11 1.253(14) 8_664
C11 C10 1.253(14) 8_664
C11 C12 1.435(14) .
C12 C17 1.363(14) .
C12 C13 1.424(13) .
C13 C14 1.466(19) .
C13 H13A 0.9300 .
C14 C15 1.399(18) .
C14 H14A 0.9300 .
C15 C16 1.333(15) .
C15 C19 1.528(16) .
C16 C17 1.410(15) .
C16 H16A 0.9300 .
C17 H17A 0.9300 .
C19 H19A 0.9600 .
C19 H19B 0.9600 .
C19 H19C 0.9600 .
C31 C32 1.226(12) 3_575
C31 Ag2 2.248(8) 3_575
C32 C31 1.226(12) 4_755
C32 C33 1.451(12) .
C33 C34 1.373(12) .
C33 C38 1.384(11) .
C34 C35 1.400(14) .
C34 H34A 0.9300 .
C35 C36 1.368(13) .
C35 H35A 0.9300 .
C36 C37 1.397(12) .
C36 C39 1.466(12) .
C37 C38 1.396(12) .
C37 H37A 0.9300 .
C38 H38A 0.9300 .
C39 H39A 0.9600 .
C39 H39B 0.9600 .
C39 H39C 0.9600 .
C41 C42 1.172(11) .
C42 C43 1.449(11) .
C43 C48 1.389(12) .
C43 C44 1.399(11) .
C44 C45 1.355(11) .
C44 H44A 0.9300 .
C45 C46 1.398(13) .
C45 H45A 0.9300 .
C46 C47 1.401(13) .
C46 C49 1.524(12) .
C47 C48 1.375(13) .
C47 H47A 0.9300 .
C48 H48A 0.9300 .
C49 H49A 0.9600 .
C49 H49B 0.9600 .
C49 H49C 0.9600 .
